data_4348682
loop_
_publ_author_name
'Amb, Chad M.'
'Heth, Christopher L.'
'Evenson, Sean J.'
'Pokhodnya, Konstantin I.'
'Rasmussen, Seth C.'

_publ_section_title
;
 Thiophene-Fused Nickel Dithiolenes: A Synthetic Scaffold for Highly
 Delocalized \p-Electron Systems.
;
_journal_issue 21
_journal_name_full 'Inorganic chemistry'
_journal_page_first 10978
_journal_page_last 10989
_journal_paper_doi 10.1021/acs.inorgchem.6b01513
_journal_volume 55
_journal_year 2016
_chemical_formula_moiety 'C20 H12 Ni S6, C6 H8 N, C3 H7 N O'
_chemical_formula_sum 'C29 H27 N2 Ni O S6'
_chemical_formula_weight 670.60
_chemical_melting_point_gt 573
_chemical_name_common 'Methylpyridinium Bis(phenylthiophenedithiolato)nickelate'
_chemical_name_systematic
; 
N-Methylpyridinium Bis(5-phenyl-2,3-thiophenedithiolato)nickelate(III) 
;
_space_group_IT_number 9
_space_group_name_Hall 'C -2yc'
_space_group_name_H-M_alt 'C 1 c 1'
_symmetry_cell_setting monoclinic
_symmetry_space_group_name_Hall 'C -2yc'
_symmetry_space_group_name_H-M 'C 1 c 1'
_atom_sites_solution_hydrogens geom
_atom_sites_solution_primary direct
_atom_sites_solution_secondary difmap
_audit_creation_method SHELXL-97
_cell_angle_alpha 90.00
_cell_angle_beta 105.043(3)
_cell_angle_gamma 90.00
_cell_formula_units_Z 4
_cell_length_a 17.799(3)
_cell_length_b 10.7709(15)
_cell_length_c 16.151(2)
_cell_measurement_reflns_used 1008
_cell_measurement_temperature 273(2)
_cell_measurement_theta_max 24.23
_cell_measurement_theta_min 2.74
_cell_volume 2990.2(8)
_computing_cell_refinement 'Bruker SMART'
_computing_data_collection 'Bruker SMART'
_computing_data_reduction 'Bruker SAINT'
_computing_molecular_graphics 'Bruker SHELXTL'
_computing_publication_material 'Bruker SHELXTL'
_computing_structure_refinement 'SHELXL-97 (Sheldrick, 1997)'
_computing_structure_solution 'SHELXS-97 (Sheldrick, 1990)'
_diffrn_ambient_temperature 273(2)
_diffrn_measured_fraction_theta_full 0.998
_diffrn_measured_fraction_theta_max 0.998
_diffrn_measurement_device_type 'CCD area detector'
_diffrn_measurement_method 'phi and omega scans'
_diffrn_radiation_monochromator graphite
_diffrn_radiation_source 'fine-focus sealed tube'
_diffrn_radiation_type MoK\a
_diffrn_radiation_wavelength 0.71073
_diffrn_reflns_av_R_equivalents 0.0269
_diffrn_reflns_av_sigmaI/netI 0.0490
_diffrn_reflns_limit_h_max 22
_diffrn_reflns_limit_h_min -23
_diffrn_reflns_limit_k_max 13
_diffrn_reflns_limit_k_min -14
_diffrn_reflns_limit_l_max 21
_diffrn_reflns_limit_l_min -15
_diffrn_reflns_number 9816
_diffrn_reflns_theta_full 27.99
_diffrn_reflns_theta_max 27.99
_diffrn_reflns_theta_min 2.23
_exptl_absorpt_coefficient_mu 1.095
_exptl_absorpt_correction_T_max 0.7565
_exptl_absorpt_correction_T_min 0.6685
_exptl_absorpt_correction_type numerical
_exptl_absorpt_process_details SADABS
_exptl_crystal_colour 'wine red'
_exptl_crystal_density_diffrn 1.490
_exptl_crystal_density_method 'not measured'
_exptl_crystal_description lump
_exptl_crystal_F_000 1388
_exptl_crystal_size_max 0.40
_exptl_crystal_size_mid 0.32
_exptl_crystal_size_min 0.27
_refine_diff_density_max 0.588
_refine_diff_density_min -0.341
_refine_diff_density_rms 0.065
_refine_ls_abs_structure_details 'Flack H D (1983), Acta Cryst. A39, 876-881'
_refine_ls_abs_structure_Flack 0.15(3)
_refine_ls_extinction_method none
_refine_ls_goodness_of_fit_ref 1.038
_refine_ls_hydrogen_treatment constr
_refine_ls_matrix_type full
_refine_ls_number_parameters 338
_refine_ls_number_reflns 5626
_refine_ls_number_restraints 2
_refine_ls_restrained_S_all 1.038
_refine_ls_R_factor_all 0.0863
_refine_ls_R_factor_gt 0.0487
_refine_ls_shift/su_max 0.006
_refine_ls_shift/su_mean 0.000
_refine_ls_structure_factor_coef Fsqd
_refine_ls_weighting_details 'calc w=1/[\s^2^(Fo^2^)+(0.0795P)^2^+1.3359P] where P=(Fo^2^+2Fc^2^)/3'
_refine_ls_weighting_scheme calc
_refine_ls_wR_factor_gt 0.1291
_refine_ls_wR_factor_ref 0.1519
_reflns_number_gt 3652
_reflns_number_total 5626
_reflns_threshold_expression >2sigma(I)
_cod_data_source_file ic6b01513_si_002.cif
_cod_data_source_block cxa5m
_cod_depositor_comments
;
The following automatic conversions were performed:

data name '_chemical_melting_point' was changed to
'_chemical_melting_point_gt' since the value was specified as 'more
than' ('>') a certain temperature.

data item '_symmetry_cell_setting' value 'Monoclinic' was changed to
'monoclinic' in accordance with the
/home/saulius/struct/COD-crude-data/automatic-downloads/DataCite-retrospective/ACS/depositions/lib/dictionaries/cif_core.dic
dictionary named 'cif_core.dic' version 2.4.2 last updated on
2011-04-26.

Automatic conversion script
Id: cif_fix_values 6909 2019-04-08 15:41:33Z antanas 
;
_cod_original_cell_volume 2990.2(7)
_cod_original_sg_symbol_H-M Cc
_cod_database_code 4348682

loop_
_symmetry_equiv_pos_as_xyz
'x, y, z'
'x, -y, z+1/2'
'x+1/2, y+1/2, z'
'x+1/2, -y+1/2, z+1/2'

loop_
_atom_site_label
_atom_site_type_symbol
_atom_site_fract_x
_atom_site_fract_y
_atom_site_fract_z
_atom_site_U_iso_or_equiv
_atom_site_adp_type
_atom_site_occupancy
_atom_site_symmetry_multiplicity
_atom_site_calc_flag
_atom_site_refinement_flags
Ni1 Ni 0.11827(10) 0.50581(9) 0.25862(11) 0.0576(2) Uani 1 1 d .
S1 S 0.09580(11) 0.59316(19) 0.37051(12) 0.0682(6) Uani 1 1 d .
S2 S 0.22227(12) 0.62025(18) 0.28197(13) 0.0669(5) Uani 1 1 d .
S3 S -0.11212(12) 0.38208(19) 0.33071(13) 0.0735(6) Uani 1 1 d .
S5 S 0.01491(12) 0.3937(2) 0.23424(13) 0.0711(6) Uani 1 1 d .
S6 S 0.14194(11) 0.4166(2) 0.14718(12) 0.0707(6) Uani 1 1 d .
S7 S 0.34894(11) 0.62826(18) 0.18602(13) 0.0705(6) Uani 1 1 d .
C1 C 0.4002(5) 0.5367(7) 0.0475(5) 0.0548(19) Uani 1 1 d .
C2 C 0.4628(5) 0.6177(6) 0.0722(6) 0.074(3) Uani 1 1 d .
H2 H 0.4665 0.6697 0.1191 0.088 Uiso 1 1 calc R
C3 C 0.5205(5) 0.6222(7) 0.0272(6) 0.080(2) Uani 1 1 d .
H3 H 0.5628 0.6755 0.0444 0.096 Uiso 1 1 calc R
C4 C 0.5130(6) 0.5457(9) -0.0428(7) 0.088(3) Uani 1 1 d .
H4 H 0.5488 0.5497 -0.0757 0.105 Uiso 1 1 calc R
C5 C 0.4512(6) 0.4624(8) -0.0636(6) 0.077(2) Uani 1 1 d .
H5 H 0.4476 0.4077 -0.1090 0.093 Uiso 1 1 calc R
C6 C 0.3960(5) 0.4592(8) -0.0189(6) 0.074(2) Uani 1 1 d .
H6 H 0.3551 0.4030 -0.0345 0.089 Uiso 1 1 calc R
C7 C -0.1617(5) 0.4697(7) 0.4685(5) 0.056(2) Uani 1 1 d .
C8 C -0.2227(4) 0.3823(6) 0.4499(5) 0.061(2) Uani 1 1 d .
H8 H -0.2274 0.3296 0.4032 0.074 Uiso 1 1 calc R
C9 C -0.2742(5) 0.3722(6) 0.4970(6) 0.069(2) Uani 1 1 d .
H9 H -0.3136 0.3134 0.4823 0.083 Uiso 1 1 calc R
C10 C -0.2697(6) 0.4478(8) 0.5672(6) 0.075(2) Uani 1 1 d .
H10 H -0.3062 0.4402 0.5990 0.090 Uiso 1 1 calc R
C11 C -0.2124(6) 0.5324(9) 0.5894(7) 0.085(3) Uani 1 1 d .
H11 H -0.2090 0.5824 0.6371 0.102 Uiso 1 1 calc R
C12 C -0.1580(5) 0.5457(7) 0.5417(5) 0.064(2) Uani 1 1 d .
H12 H -0.1189 0.6048 0.5577 0.077 Uiso 1 1 calc R
C13 C 0.2625(5) 0.5721(6) 0.2005(6) 0.067(2) Uani 1 1 d .
C14 C 0.2287(5) 0.4795(8) 0.1373(7) 0.073(3) Uani 1 1 d .
C15 C 0.2731(4) 0.4577(7) 0.0759(5) 0.063(2) Uani 1 1 d .
H15 H 0.2604 0.4017 0.0306 0.076 Uiso 1 1 calc R
C16 C 0.3382(5) 0.5348(6) 0.0959(5) 0.055(2) Uani 1 1 d .
C17 C -0.0348(4) 0.5508(8) 0.4374(6) 0.072(3) Uani 1 1 d .
H17 H -0.0187 0.6074 0.4820 0.087 Uiso 1 1 calc R
C18 C -0.1040(5) 0.4785(6) 0.4210(5) 0.055(2) Uani 1 1 d .
C19 C 0.0074(5) 0.5214(6) 0.3724(5) 0.050(2) Uani 1 1 d .
C20 C -0.0261(4) 0.4376(6) 0.3148(5) 0.0544(17) Uani 1 1 d .
N1 N 0.5426(4) 0.2641(6) 0.1210(4) 0.0904(19) Uani 1 1 d .
C102 C 0.4801(7) 0.1991(7) 0.1240(7) 0.119(4) Uani 1 1 d .
H102 H 0.4663 0.1312 0.0876 0.143 Uiso 1 1 calc R
C103 C 0.4351(6) 0.2276(10) 0.1781(9) 0.108(3) Uani 1 1 d .
H103 H 0.3911 0.1803 0.1767 0.130 Uiso 1 1 calc R
C104 C 0.5641(5) 0.3585(6) 0.1791(5) 0.084(2) Uani 1 1 d .
H104 H 0.6089 0.4045 0.1822 0.100 Uiso 1 1 calc R
C105 C 0.5194(6) 0.3819(7) 0.2303(6) 0.096(3) Uani 1 1 d .
H105 H 0.5333 0.4462 0.2697 0.115 Uiso 1 1 calc R
C106 C 0.4517(6) 0.3144(12) 0.2283(8) 0.121(3) Uani 1 1 d .
H106 H 0.4203 0.3351 0.2641 0.146 Uiso 1 1 calc R
C107 C 0.5854(3) 0.2284(4) 0.0627(3) 0.119(3) Uani 1 1 d .
H10A H 0.6295 0.2823 0.0691 0.178 Uiso 1 1 calc R
H10B H 0.5529 0.2343 0.0053 0.178 Uiso 1 1 calc R
H10C H 0.6029 0.1443 0.0742 0.178 Uiso 1 1 calc R
N2 N -0.2743(3) 0.7105(4) 0.3482(3) 0.0743(14) Uani 1 1 d R
O O -0.3264(3) 0.5661(4) 0.2578(3) 0.208(5) Uani 1 1 d R
C201 C -0.2913(3) 0.6388(4) 0.2788(3) 0.33(2) Uani 1 1 d R
H201 H -0.2636 0.6619 0.2397 0.400 Uiso 1 1 calc R
C200 C -0.2210(3) 0.7933(4) 0.3786(3) 0.35(2) Uani 1 1 d R
H20A H -0.1832 0.7926 0.3458 0.528 Uiso 1 1 calc R
H20B H -0.1960 0.7743 0.4374 0.528 Uiso 1 1 calc R
H20C H -0.2446 0.8739 0.3752 0.528 Uiso 1 1 calc R
C202 C -0.3315(3) 0.6978(4) 0.3854(3) 0.41(2) Uani 1 1 d R
H20D H -0.3663 0.6340 0.3568 0.612 Uiso 1 1 calc R
H20E H -0.3593 0.7748 0.3822 0.612 Uiso 1 1 calc R
H20F H -0.3106 0.6752 0.4445 0.612 Uiso 1 1 calc R

loop_
_atom_site_aniso_label
_atom_site_aniso_U_11
_atom_site_aniso_U_22
_atom_site_aniso_U_33
_atom_site_aniso_U_23
_atom_site_aniso_U_13
_atom_site_aniso_U_12
Ni1 0.0529(3) 0.0536(4) 0.0581(3) -0.0014(3) -0.0002(2) -0.0047(3)
S1 0.0630(12) 0.0708(11) 0.0661(13) -0.0107(9) 0.0084(11) -0.0117(9)
S2 0.0595(11) 0.0652(10) 0.0724(14) -0.0157(9) 0.0106(10) -0.0150(8)
S3 0.0706(14) 0.0733(12) 0.0738(15) -0.0150(10) 0.0135(12) -0.0165(9)
S5 0.0650(12) 0.0723(11) 0.0712(14) -0.0160(9) 0.0091(11) -0.0144(9)
S6 0.0678(13) 0.0702(11) 0.0675(13) -0.0145(9) 0.0060(11) -0.0219(10)
S7 0.0663(13) 0.0674(11) 0.0741(14) -0.0144(10) 0.0115(11) -0.0101(9)
C1 0.055(5) 0.049(3) 0.056(5) 0.004(3) 0.007(4) 0.009(3)
C2 0.073(6) 0.058(4) 0.089(7) -0.009(4) 0.020(5) -0.004(4)
C3 0.068(5) 0.080(5) 0.093(7) -0.011(5) 0.024(5) -0.003(4)
C4 0.090(7) 0.087(6) 0.092(7) 0.000(5) 0.036(6) 0.000(5)
C5 0.088(7) 0.081(5) 0.058(5) -0.003(4) 0.010(5) -0.006(5)
C6 0.073(6) 0.081(5) 0.061(6) -0.006(4) 0.005(5) -0.011(5)
C7 0.060(5) 0.042(3) 0.056(5) 0.001(3) -0.005(4) 0.001(3)
C8 0.056(5) 0.050(4) 0.074(6) -0.015(3) 0.010(4) 0.001(3)
C9 0.054(4) 0.061(4) 0.096(6) 0.007(4) 0.025(4) -0.007(3)
C10 0.071(6) 0.087(6) 0.069(6) -0.004(4) 0.020(5) 0.014(5)
C11 0.084(7) 0.097(6) 0.076(6) -0.029(5) 0.025(6) 0.007(6)
C12 0.068(5) 0.055(4) 0.062(5) -0.011(4) 0.004(4) -0.001(4)
C13 0.061(5) 0.052(4) 0.085(6) 0.006(4) 0.013(4) 0.007(3)
C14 0.057(5) 0.065(4) 0.076(6) 0.006(4) -0.022(5) -0.017(4)
C15 0.053(5) 0.076(5) 0.062(5) 0.014(4) 0.015(4) 0.011(4)
C16 0.068(5) 0.039(3) 0.052(5) -0.002(3) 0.002(4) -0.002(3)
C17 0.047(4) 0.073(5) 0.093(7) 0.037(5) 0.012(4) -0.008(4)
C18 0.053(5) 0.049(3) 0.054(5) 0.003(3) 0.000(4) 0.006(3)
C19 0.061(5) 0.053(4) 0.041(4) 0.005(3) 0.021(4) 0.009(3)
C20 0.052(4) 0.056(4) 0.046(4) 0.000(3) -0.003(3) -0.009(3)
N1 0.087(4) 0.087(4) 0.092(5) 0.024(4) 0.012(4) 0.018(4)
C102 0.127(8) 0.065(5) 0.136(9) -0.005(5) -0.017(7) -0.033(5)
C103 0.085(6) 0.084(6) 0.164(10) 0.017(6) 0.047(7) -0.008(5)
C104 0.090(5) 0.066(4) 0.085(5) -0.013(4) 0.004(4) -0.019(4)
C105 0.109(6) 0.066(4) 0.091(6) -0.012(4) -0.010(5) -0.032(4)
C106 0.118(8) 0.123(9) 0.125(9) 0.037(7) 0.034(7) 0.005(7)
C107 0.123(7) 0.132(7) 0.113(7) 0.036(6) 0.052(6) 0.040(6)
N2 0.093(4) 0.059(3) 0.067(3) 0.007(3) 0.013(3) -0.003(3)
O 0.304(14) 0.140(7) 0.185(10) -0.043(7) 0.071(9) -0.095(9)
C201 0.60(6) 0.169(16) 0.143(17) -0.028(14) -0.06(2) 0.16(3)
C200 0.31(2) 0.142(12) 0.40(3) 0.117(17) -0.27(2) -0.086(15)
C202 0.46(4) 0.48(4) 0.40(3) 0.36(3) 0.31(3) 0.33(4)

loop_
_atom_type_symbol
_atom_type_description
_atom_type_scat_dispersion_real
_atom_type_scat_dispersion_imag
_atom_type_scat_source
C C 0.0033 0.0016 'International Tables Vol C Tables 4.2.6.8 and 6.1.1.4'
H H 0.0000 0.0000 'International Tables Vol C Tables 4.2.6.8 and 6.1.1.4'
N N 0.0061 0.0033 'International Tables Vol C Tables 4.2.6.8 and 6.1.1.4'
S S 0.1246 0.1234 'International Tables Vol C Tables 4.2.6.8 and 6.1.1.4'
Ni Ni 0.3393 1.1124 'International Tables Vol C Tables 4.2.6.8 and 6.1.1.4'
O O 0.0106 0.0060 'International Tables Vol C Tables 4.2.6.8 and 6.1.1.4'

loop_
_geom_angle_atom_site_label_1
_geom_angle_atom_site_label_2
_geom_angle_atom_site_label_3
_geom_angle
S5 Ni1 S1 93.57(11)
S5 Ni1 S2 179.38(14)
S1 Ni1 S2 86.69(10)
S5 Ni1 S6 86.60(10)
S1 Ni1 S6 179.31(14)
S2 Ni1 S6 93.14(10)
C19 S1 Ni1 100.6(3)
C13 S2 Ni1 101.5(3)
C20 S3 C18 91.9(4)
C20 S5 Ni1 102.6(3)
C14 S6 Ni1 105.8(4)
C13 S7 C16 90.2(4)
C6 C1 C2 119.5(8)
C6 C1 C16 120.6(8)
C2 C1 C16 119.9(7)
C1 C2 C3 120.9(8)
C1 C2 H2 119.6
C3 C2 H2 119.6
C4 C3 C2 118.4(9)
C4 C3 H3 120.8
C2 C3 H3 120.8
C3 C4 C5 119.1(9)
C3 C4 H4 120.5
C5 C4 H4 120.5
C6 C5 C4 121.5(9)
C6 C5 H5 119.2
C4 C5 H5 119.2
C1 C6 C5 120.5(9)
C1 C6 H6 119.7
C5 C6 H6 119.7
C8 C7 C12 115.4(8)
C8 C7 C18 123.2(7)
C12 C7 C18 121.3(7)
C9 C8 C7 122.4(7)
C9 C8 H8 118.8
C7 C8 H8 118.8
C8 C9 C10 121.1(8)
C8 C9 H9 119.4
C10 C9 H9 119.4
C11 C10 C9 119.7(9)
C11 C10 H10 120.1
C9 C10 H10 120.1
C10 C11 C12 120.7(8)
C10 C11 H11 119.7
C12 C11 H11 119.7
C11 C12 C7 120.7(8)
C11 C12 H12 119.6
C7 C12 H12 119.7
C14 C13 S7 111.6(7)
C14 C13 S2 124.5(7)
S7 C13 S2 123.9(5)
C15 C14 C13 113.5(8)
C15 C14 S6 131.4(7)
C13 C14 S6 115.0(8)
C16 C15 C14 108.4(7)
C16 C15 H15 125.8
C14 C15 H15 125.8
C15 C16 C1 124.3(7)
C15 C16 S7 116.3(6)
C1 C16 S7 119.3(6)
C18 C17 C19 109.0(8)
C18 C17 H17 125.5
C19 C17 H17 125.5
C17 C18 C7 129.9(8)
C17 C18 S3 110.9(7)
C7 C18 S3 119.1(6)
C20 C19 C17 115.3(7)
C20 C19 S1 122.0(6)
C17 C19 S1 122.7(6)
C19 C20 S5 121.3(6)
C19 C20 S3 112.8(6)
S5 C20 S3 125.9(4)
C102 N1 C104 117.0(8)
C102 N1 C107 119.0(8)
C104 N1 C107 123.9(7)
N1 C102 C103 122.8(9)
N1 C102 H102 118.6
C103 C102 H102 118.6
C106 C103 C102 121.0(10)
C106 C103 H103 119.5
C102 C103 H103 119.5
C105 C104 N1 117.9(7)
C105 C104 H104 121.0
N1 C104 H104 121.0
C104 C105 C106 123.0(9)
C104 C105 H105 118.5
C106 C105 H105 118.5
C103 C106 C105 118.1(11)
C103 C106 H106 120.9
C105 C106 H106 120.9
N1 C107 H10A 109.5
N1 C107 H10B 109.5
H10A C107 H10B 109.5
N1 C107 H10C 109.5
H10A C107 H10C 109.5
H10B C107 H10C 109.5
C200 N2 C202 118.2
C200 N2 C201 134.4
C202 N2 C201 106.9
O C201 N2 136.3
O C201 H201 111.9
N2 C201 H201 111.9
N2 C200 H20A 109.5
N2 C200 H20B 109.5
H20A C200 H20B 109.5
N2 C200 H20C 109.5
H20A C200 H20C 109.5
H20B C200 H20C 109.5
N2 C202 H20D 109.5
N2 C202 H20E 109.5
H20D C202 H20E 109.5
N2 C202 H20F 109.5
H20D C202 H20F 109.5
H20E C202 H20F 109.5

loop_
_geom_bond_atom_site_label_1
_geom_bond_atom_site_label_2
_geom_bond_distance
Ni1 S5 2.150(3)
Ni1 S1 2.165(3)
Ni1 S2 2.174(3)
Ni1 S6 2.176(3)
S1 C19 1.761(8)
S2 C13 1.732(9)
S3 C20 1.724(8)
S3 C18 1.766(8)
S5 C20 1.715(8)
S6 C14 1.731(10)
S7 C13 1.725(8)
S7 C16 1.739(7)
C1 C6 1.346(11)
C1 C2 1.390(11)
C1 C16 1.508(11)
C2 C3 1.405(12)
C2 H2 0.9300
C3 C4 1.378(12)
C3 H3 0.9300
C4 C5 1.391(13)
C4 H4 0.9300
C5 C6 1.362(13)
C5 H5 0.9300
C6 H6 0.9300
C7 C8 1.410(10)
C7 C12 1.424(11)
C7 C18 1.436(12)
C8 C9 1.339(11)
C8 H8 0.9300
C9 C10 1.381(11)
C9 H9 0.9300
C10 C11 1.345(13)
C10 H10 0.9300
C11 C12 1.392(13)
C11 H11 0.9300
C12 H12 0.9300
C13 C14 1.442(12)
C14 C15 1.439(13)
C15 C16 1.395(11)
C15 H15 0.9300
C17 C18 1.423(11)
C17 C19 1.475(12)
C17 H17 0.9300
C19 C20 1.322(10)
N1 C102 1.326(11)
N1 C104 1.369(9)
N1 C107 1.409(9)
C102 C103 1.365(15)
C102 H102 0.9300
C103 C106 1.222(14)
C103 H103 0.9300
C104 C105 1.312(12)
C104 H104 0.9300
C105 C106 1.400(13)
C105 H105 0.9300
C106 H106 0.9300
C107 H10A 0.9600
C107 H10B 0.9600
C107 H10C 0.9600
N2 C200 1.3010
N2 C202 1.3178
N2 C201 1.3302
O C201 1.0043
C201 H201 0.9300
C200 H20A 0.9600
C200 H20B 0.9600
C200 H20C 0.9600
C202 H20D 0.9600
C202 H20E 0.9600
C202 H20F 0.9600
